data_7235338
loop_
_publ_author_name
'Wang, Hua'
'Liang, Yan'
'Wang, Yike'
'Xie, Huanling'
'Feng, Linglong'
'Lu, Haifeng'
'Feng, Shengyu'

_publ_section_title
;
 The strategy to improve thermal and optical properties of
 diphenylfluoranthene based on silicon-cored derivatives
;
_journal_issue 33
_journal_name_full 'RSC Advances'
_journal_page_first 17171
_journal_paper_doi 10.1039/c3ra47751g
_journal_volume 4
_journal_year 2014
_chemical_formula_sum 'C56 H0'
_chemical_formula_weight 672.56
_space_group_IT_number 2
_space_group_name_Hall '-P 1'
_space_group_name_H-M_alt 'P -1'
_atom_sites_solution_hydrogens geom
_atom_sites_solution_primary direct
_atom_sites_solution_secondary difmap
_audit_creation_method SHELXL-97
_cell_angle_alpha 100.978(2)
_cell_angle_beta 90.8674(19)
_cell_angle_gamma 108.058(2)
_cell_formula_units_Z 2
_cell_length_a 10.6924(14)
_cell_length_b 13.0351(17)
_cell_length_c 14.5733(19)
_cell_measurement_temperature 293(2)
_cell_volume 1889.8(4)
_computing_structure_refinement 'SHELXL-97 (Sheldrick, 1997)'
_computing_structure_solution 'SHELXS-97 (Sheldrick, 1990)'
_diffrn_ambient_temperature 293(2)
_diffrn_measured_fraction_theta_full 0.991
_diffrn_measured_fraction_theta_max 0.991
_diffrn_radiation_monochromator graphite
_diffrn_radiation_source 'fine-focus sealed tube'
_diffrn_radiation_type MoK\a
_diffrn_radiation_wavelength 0.71073
_diffrn_reflns_av_R_equivalents 0.0195
_diffrn_reflns_av_sigmaI/netI 0.0373
_diffrn_reflns_limit_h_max 11
_diffrn_reflns_limit_h_min -12
_diffrn_reflns_limit_k_max 15
_diffrn_reflns_limit_k_min -11
_diffrn_reflns_limit_l_max 17
_diffrn_reflns_limit_l_min -17
_diffrn_reflns_number 9473
_diffrn_reflns_theta_full 25.00
_diffrn_reflns_theta_max 25.00
_diffrn_reflns_theta_min 1.68
_exptl_absorpt_coefficient_mu 0.068
_exptl_crystal_density_diffrn 1.182
_exptl_crystal_density_method 'not measured'
_exptl_crystal_F_000 672
_refine_diff_density_max 0.174
_refine_diff_density_min -0.165
_refine_diff_density_rms 0.034
_refine_ls_extinction_method none
_refine_ls_goodness_of_fit_ref 1.027
_refine_ls_hydrogen_treatment mixed
_refine_ls_matrix_type full
_refine_ls_number_parameters 505
_refine_ls_number_reflns 6609
_refine_ls_number_restraints 0
_refine_ls_restrained_S_all 1.027
_refine_ls_R_factor_all 0.0585
_refine_ls_R_factor_gt 0.0411
_refine_ls_shift/su_max 0.001
_refine_ls_shift/su_mean 0.000
_refine_ls_structure_factor_coef Fsqd
_refine_ls_weighting_details 'calc w=1/[\s^2^(Fo^2^)+(0.0537P)^2^+0.2318P] where P=(Fo^2^+2Fc^2^)/3'
_refine_ls_weighting_scheme calc
_refine_ls_wR_factor_gt 0.1015
_refine_ls_wR_factor_ref 0.1130
_reflns_number_gt 4950
_reflns_number_total 6609
_reflns_threshold_expression >2sigma(I)
_cod_data_source_file c3ra47751g2.cif
_cod_data_source_block test
_cod_database_code 7235338

loop_
_symmetry_equiv_pos_as_xyz
'x, y, z'
'-x, -y, -z'

loop_
_atom_site_label
_atom_site_type_symbol
_atom_site_fract_x
_atom_site_fract_y
_atom_site_fract_z
_atom_site_U_iso_or_equiv
_atom_site_adp_type
_atom_site_occupancy
_atom_site_symmetry_multiplicity
_atom_site_calc_flag
_atom_site_refinement_flags
C1 C 0.36227(14) 0.30508(12) 0.96611(10) 0.0362(3) Uani 1 1 d .
C2 C 0.45078(14) 0.36854(12) 0.91031(10) 0.0354(3) Uani 1 1 d .
C3 C 0.57020(15) 0.29645(13) 1.00028(10) 0.0404(4) Uani 1 1 d .
C4 C 0.22918(14) 0.29802(13) 0.96335(10) 0.0381(4) Uani 1 1 d .
C5 C 0.13419(15) 0.23875(13) 1.02443(11) 0.0400(4) Uani 1 1 d .
C6 C 0.40406(15) 0.41681(12) 0.84505(10) 0.0375(3) Uani 1 1 d .
C7 C 0.43693(15) 0.25353(13) 1.01944(10) 0.0400(4) Uani 1 1 d .
C8 C 0.58546(14) 0.36792(12) 0.93625(10) 0.0376(4) Uani 1 1 d .
C9 C -0.10064(15) 0.19294(13) 0.44529(10) 0.0389(4) Uani 1 1 d .
C10 C 0.48686(15) 0.47106(14) 0.77522(10) 0.0412(4) Uani 1 1 d .
C11 C 0.06760(15) 0.11170(13) 0.41892(10) 0.0391(4) Uani 1 1 d .
C12 C 0.03659(14) 0.20182(13) 0.47439(10) 0.0383(4) Uani 1 1 d .
C13 C -0.05415(15) 0.03848(13) 0.36080(10) 0.0397(4) Uani 1 1 d .
C14 C 0.67480(16) 0.27260(15) 1.04105(12) 0.0486(4) Uani 1 1 d .
C15 C 0.09131(16) 0.36540(13) 0.60963(10) 0.0423(4) Uani 1 1 d .
C16 C 0.23758(15) 0.01830(14) 0.36405(11) 0.0432(4) Uani 1 1 d .
C17 C 0.27010(15) 0.40748(14) 0.84252(11) 0.0426(4) Uani 1 1 d .
H17 H 0.2367 0.4402 0.8008 0.051 Uiso 1 1 calc R
C18 C -0.14960(15) 0.09330(13) 0.37827(10) 0.0394(4) Uani 1 1 d .
C19 C 0.18595(15) 0.35094(13) 0.90034(11) 0.0429(4) Uani 1 1 d .
H19 H 0.0979 0.3480 0.8973 0.052 Uiso 1 1 calc R
C20 C 0.19528(15) 0.10443(14) 0.42590(11) 0.0420(4) Uani 1 1 d .
C21 C 0.12831(15) 0.27931(13) 0.54315(10) 0.0412(4) Uani 1 1 d .
C22 C -0.01195(16) 0.33262(15) 0.66565(11) 0.0501(4) Uani 1 1 d .
H22 H -0.0566 0.2579 0.6605 0.060 Uiso 1 1 calc R
C23 C -0.27859(15) 0.05257(15) 0.33487(11) 0.0455(4) Uani 1 1 d .
C24 C 0.71148(15) 0.42165(14) 0.91653(11) 0.0439(4) Uani 1 1 d .
H24 H 0.7261 0.4706 0.8760 0.053 Uiso 1 1 calc R
C25 C 0.29971(16) -0.04554(14) 0.40108(12) 0.0503(4) Uani 1 1 d .
H25 H 0.3142 -0.0351 0.4658 0.060 Uiso 1 1 calc R
C26 C 0.80289(16) 0.32881(16) 1.01815(12) 0.0534(5) Uani 1 1 d .
H26 H 0.8761 0.3166 1.0434 0.064 Uiso 1 1 calc R
C27 C 0.28616(16) 0.18485(15) 0.49342(11) 0.0492(4) Uani 1 1 d .
H27 H 0.3715 0.1818 0.4998 0.059 Uiso 1 1 calc R
C28 C -0.18165(16) 0.25662(14) 0.46652(11) 0.0462(4) Uani 1 1 d .
H28 H -0.1519 0.3237 0.5090 0.055 Uiso 1 1 calc R
C29 C 0.02078(16) 0.15399(14) 0.98605(13) 0.0504(4) Uani 1 1 d .
H29 H 0.0042 0.1325 0.9213 0.061 Uiso 1 1 calc R
C30 C 0.81896(16) 0.40074(15) 0.95930(12) 0.0501(4) Uani 1 1 d .
H30 H 0.9042 0.4379 0.9465 0.060 Uiso 1 1 calc R
C31 C -0.09237(17) -0.06339(14) 0.30214(11) 0.0481(4) Uani 1 1 d .
H31 H -0.0336 -0.1033 0.2909 0.058 Uiso 1 1 calc R
C32 C 0.56368(18) 0.41840(17) 0.72068(12) 0.0565(5) Uani 1 1 d .
H32 H 0.5662 0.3503 0.7297 0.068 Uiso 1 1 calc R
C33 C 0.15580(17) 0.26963(15) 1.12180(12) 0.0503(4) Uani 1 1 d .
H33 H 0.2311 0.3267 1.1489 0.060 Uiso 1 1 calc R
C34 C -0.35980(16) 0.11982(16) 0.35954(12) 0.0524(4) Uani 1 1 d .
H34 H -0.4461 0.0972 0.3330 0.063 Uiso 1 1 calc R
C35 C 0.25377(16) 0.26867(15) 0.55102(11) 0.0485(4) Uani 1 1 d .
H35 H 0.3170 0.3191 0.5960 0.058 Uiso 1 1 calc R
C36 C 0.22034(17) 0.00206(16) 0.26686(12) 0.0540(5) Uani 1 1 d .
H36 H 0.1808 0.0449 0.2403 0.065 Uiso 1 1 calc R
C37 C 0.48336(17) 0.57167(15) 0.75883(12) 0.0524(4) Uani 1 1 d .
H37 H 0.4314 0.6075 0.7937 0.063 Uiso 1 1 calc R
C38 C -0.31128(17) 0.21804(16) 0.42243(12) 0.0534(5) Uani 1 1 d .
H38 H -0.3658 0.2613 0.4368 0.064 Uiso 1 1 calc R
C39 C 0.40676(17) 0.17841(15) 1.07669(12) 0.0517(4) Uani 1 1 d .
H39 H 0.3199 0.1468 1.0895 0.062 Uiso 1 1 calc R
C40 C 0.34030(18) -0.12426(16) 0.34329(14) 0.0592(5) Uani 1 1 d .
H40 H 0.3815 -0.1664 0.3693 0.071 Uiso 1 1 calc R
C41 C 0.26107(17) -0.07671(17) 0.20921(13) 0.0596(5) Uani 1 1 d .
H41 H 0.2484 -0.0864 0.1445 0.072 Uiso 1 1 calc R
C42 C -0.04904(19) 0.40868(18) 0.72836(13) 0.0625(5) Uani 1 1 d .
H42 H -0.1192 0.3854 0.7645 0.075 Uiso 1 1 calc R
C43 C -0.04579(19) 0.13144(17) 1.13919(15) 0.0625(5) Uani 1 1 d .
H43 H -0.1058 0.0952 1.1772 0.075 Uiso 1 1 calc R
C44 C -0.31232(17) -0.05150(16) 0.27309(12) 0.0547(5) Uani 1 1 d .
H44 H -0.3961 -0.0823 0.2420 0.066 Uiso 1 1 calc R
C45 C 0.06591(19) 0.21596(17) 1.17857(13) 0.0587(5) Uani 1 1 d .
H45 H 0.0812 0.2372 1.2434 0.070 Uiso 1 1 calc R
C46 C 0.32003(17) -0.14069(16) 0.24683(14) 0.0591(5) Uani 1 1 d .
H46 H 0.3461 -0.1945 0.2079 0.071 Uiso 1 1 calc R
C47 C 0.1589(2) 0.47662(15) 0.62007(12) 0.0591(5) Uani 1 1 d .
H47 H 0.2294 0.5002 0.5843 0.071 Uiso 1 1 calc R
C48 C -0.22269(17) -0.10688(15) 0.25894(12) 0.0559(5) Uani 1 1 d .
H48 H -0.2482 -0.1760 0.2193 0.067 Uiso 1 1 calc R
C49 C 0.63935(19) 0.19602(17) 1.10081(13) 0.0624(5) Uani 1 1 d .
H49 H 0.7045 0.1770 1.1299 0.075 Uiso 1 1 calc R
C50 C -0.06806(18) 0.10099(16) 1.04336(15) 0.0606(5) Uani 1 1 d .
H50 H -0.1437 0.0441 1.0167 0.073 Uiso 1 1 calc R
C51 C 0.5560(2) 0.61937(19) 0.69138(15) 0.0718(6) Uani 1 1 d .
H51 H 0.5529 0.6870 0.6815 0.086 Uiso 1 1 calc R
C52 C 0.51010(19) 0.14987(17) 1.11597(14) 0.0632(5) Uani 1 1 d .
H52 H 0.4892 0.0977 1.1536 0.076 Uiso 1 1 calc R
C53 C 0.0175(2) 0.51898(19) 0.73767(14) 0.0722(6) Uani 1 1 d .
H53 H -0.0077 0.5705 0.7801 0.087 Uiso 1 1 calc R
C54 C 0.1213(3) 0.55349(17) 0.68431(14) 0.0747(6) Uani 1 1 d .
H54 H 0.1666 0.6283 0.6910 0.090 Uiso 1 1 calc R
C55 C 0.6365(2) 0.4665(2) 0.65306(14) 0.0763(6) Uani 1 1 d .
H55 H 0.6879 0.4308 0.6172 0.092 Uiso 1 1 calc R
C56 C 0.6328(2) 0.5671(2) 0.63900(15) 0.0843(7) Uani 1 1 d .
H56 H 0.6823 0.5997 0.5941 0.101 Uiso 1 1 calc R

loop_
_atom_site_aniso_label
_atom_site_aniso_U_11
_atom_site_aniso_U_22
_atom_site_aniso_U_33
_atom_site_aniso_U_23
_atom_site_aniso_U_13
_atom_site_aniso_U_12
C1 0.0380(8) 0.0376(8) 0.0335(8) 0.0047(7) 0.0010(6) 0.0145(7)
C2 0.0355(8) 0.0374(8) 0.0332(8) 0.0032(7) 0.0022(6) 0.0137(7)
C3 0.0399(9) 0.0453(9) 0.0390(8) 0.0058(7) 0.0019(7) 0.0196(7)
C4 0.0373(8) 0.0396(9) 0.0376(8) 0.0046(7) 0.0024(6) 0.0145(7)
C5 0.0371(8) 0.0447(9) 0.0445(9) 0.0122(7) 0.0062(7) 0.0202(7)
C6 0.0415(9) 0.0360(8) 0.0344(8) 0.0041(7) 0.0012(6) 0.0134(7)
C7 0.0411(9) 0.0423(9) 0.0398(8) 0.0083(7) 0.0032(7) 0.0178(7)
C8 0.0371(8) 0.0417(9) 0.0337(8) 0.0012(7) 0.0018(6) 0.0163(7)
C9 0.0385(8) 0.0458(9) 0.0349(8) 0.0113(7) 0.0058(6) 0.0149(7)
C10 0.0392(9) 0.0499(10) 0.0344(8) 0.0091(7) -0.0005(7) 0.0137(8)
C11 0.0403(9) 0.0437(9) 0.0342(8) 0.0092(7) 0.0046(7) 0.0137(7)
C12 0.0373(8) 0.0431(9) 0.0353(8) 0.0098(7) 0.0050(6) 0.0127(7)
C13 0.0396(9) 0.0451(9) 0.0340(8) 0.0087(7) 0.0058(6) 0.0125(7)
C14 0.0441(10) 0.0606(11) 0.0488(10) 0.0098(9) 0.0027(8) 0.0284(9)
C15 0.0454(9) 0.0445(9) 0.0360(8) 0.0065(7) -0.0016(7) 0.0142(8)
C16 0.0352(8) 0.0486(10) 0.0470(9) 0.0125(8) 0.0095(7) 0.0133(7)
C17 0.0441(9) 0.0507(10) 0.0391(8) 0.0125(8) 0.0009(7) 0.0219(8)
C18 0.0370(8) 0.0468(9) 0.0342(8) 0.0101(7) 0.0046(6) 0.0118(7)
C19 0.0364(8) 0.0526(10) 0.0439(9) 0.0100(8) 0.0027(7) 0.0200(8)
C20 0.0399(9) 0.0511(10) 0.0381(8) 0.0117(8) 0.0063(7) 0.0173(8)
C21 0.0400(9) 0.0452(9) 0.0373(8) 0.0094(7) 0.0038(7) 0.0112(7)
C22 0.0478(10) 0.0545(11) 0.0443(9) 0.0032(8) 0.0044(8) 0.0151(8)
C23 0.0384(9) 0.0583(11) 0.0383(9) 0.0121(8) 0.0047(7) 0.0116(8)
C24 0.0413(9) 0.0472(9) 0.0403(9) 0.0037(7) 0.0036(7) 0.0132(8)
C25 0.0474(10) 0.0552(11) 0.0533(10) 0.0195(9) 0.0115(8) 0.0181(9)
C26 0.0407(10) 0.0711(12) 0.0532(10) 0.0063(10) -0.0003(8) 0.0286(9)
C27 0.0365(9) 0.0635(11) 0.0479(10) 0.0086(9) 0.0026(7) 0.0183(8)
C28 0.0480(10) 0.0495(10) 0.0447(9) 0.0090(8) 0.0028(7) 0.0209(8)
C29 0.0436(10) 0.0511(10) 0.0567(10) 0.0116(9) 0.0035(8) 0.0149(8)
C30 0.0352(9) 0.0616(11) 0.0507(10) 0.0024(9) 0.0040(7) 0.0168(8)
C31 0.0494(10) 0.0476(10) 0.0452(9) 0.0044(8) 0.0081(8) 0.0151(8)
C32 0.0587(11) 0.0735(13) 0.0441(10) 0.0133(9) 0.0093(8) 0.0300(10)
C33 0.0509(10) 0.0550(11) 0.0482(10) 0.0138(8) 0.0068(8) 0.0194(9)
C34 0.0363(9) 0.0712(13) 0.0512(10) 0.0174(10) -0.0011(8) 0.0167(9)
C35 0.0408(9) 0.0556(11) 0.0428(9) 0.0032(8) -0.0012(7) 0.0108(8)
C36 0.0524(10) 0.0683(12) 0.0487(10) 0.0120(9) 0.0069(8) 0.0297(9)
C37 0.0528(11) 0.0543(11) 0.0516(10) 0.0159(9) 0.0023(8) 0.0164(9)
C38 0.0491(10) 0.0647(12) 0.0559(11) 0.0166(10) 0.0038(8) 0.0292(9)
C39 0.0481(10) 0.0554(11) 0.0586(11) 0.0214(9) 0.0070(8) 0.0206(9)
C40 0.0555(11) 0.0534(11) 0.0779(14) 0.0194(10) 0.0161(10) 0.0264(9)
C41 0.0512(11) 0.0740(13) 0.0494(10) -0.0019(10) 0.0067(8) 0.0227(10)
C42 0.0602(12) 0.0796(15) 0.0503(11) 0.0022(10) 0.0073(9) 0.0323(11)
C43 0.0536(12) 0.0723(13) 0.0817(15) 0.0445(12) 0.0270(10) 0.0307(11)
C44 0.0404(9) 0.0638(12) 0.0475(10) 0.0023(9) 0.0000(8) 0.0046(9)
C45 0.0647(12) 0.0752(13) 0.0531(11) 0.0292(10) 0.0183(9) 0.0360(11)
C46 0.0475(10) 0.0532(11) 0.0717(13) -0.0005(10) 0.0159(9) 0.0164(9)
C47 0.0762(13) 0.0485(11) 0.0490(10) 0.0121(9) 0.0064(9) 0.0135(10)
C48 0.0528(11) 0.0500(10) 0.0511(10) -0.0029(9) 0.0047(8) 0.0049(9)
C49 0.0593(12) 0.0792(14) 0.0673(12) 0.0290(11) 0.0032(9) 0.0403(11)
C50 0.0453(10) 0.0538(11) 0.0841(15) 0.0245(11) 0.0098(10) 0.0114(9)
C51 0.0728(14) 0.0785(15) 0.0701(13) 0.0414(12) 0.0080(11) 0.0168(12)
C52 0.0635(12) 0.0720(13) 0.0722(13) 0.0380(11) 0.0087(10) 0.0333(11)
C53 0.0998(17) 0.0733(15) 0.0550(12) -0.0006(11) 0.0015(12) 0.0525(14)
C54 0.1188(19) 0.0431(11) 0.0612(12) 0.0062(10) -0.0026(13) 0.0275(12)
C55 0.0714(14) 0.119(2) 0.0511(11) 0.0251(13) 0.0212(10) 0.0425(14)
C56 0.0766(15) 0.121(2) 0.0633(14) 0.0480(14) 0.0210(12) 0.0249(15)

loop_
_atom_type_symbol
_atom_type_description
_atom_type_scat_dispersion_real
_atom_type_scat_dispersion_imag
_atom_type_scat_source
C C 0.0033 0.0016 'International Tables Vol C Tables 4.2.6.8 and 6.1.1.4'
H H 0.0000 0.0000 'International Tables Vol C Tables 4.2.6.8 and 6.1.1.4'

loop_
_geom_angle_atom_site_label_1
_geom_angle_atom_site_label_2
_geom_angle_atom_site_label_3
_geom_angle
C4 C1 C2 120.90(13)
C4 C1 C7 130.73(14)
C2 C1 C7 108.37(12)
C6 C2 C1 120.70(13)
C6 C2 C8 131.92(14)
C1 C2 C8 107.38(12)
C14 C3 C7 124.02(15)
C14 C3 C8 124.16(15)
C7 C3 C8 111.81(13)
C1 C4 C19 117.13(14)
C1 C4 C5 123.15(13)
C19 C4 C5 119.71(13)
C29 C5 C33 118.41(15)
C29 C5 C4 120.95(14)
C33 C5 C4 120.61(15)
C17 C6 C2 117.25(14)
C17 C6 C10 118.88(13)
C2 C6 C10 123.77(13)
C39 C7 C3 118.05(14)
C39 C7 C1 136.15(15)
C3 C7 C1 105.78(13)
C24 C8 C3 117.88(14)
C24 C8 C2 135.76(15)
C3 C8 C2 106.27(13)
C28 C9 C18 118.28(14)
C28 C9 C12 135.88(15)
C18 C9 C12 105.82(13)
C37 C10 C32 118.18(16)
C37 C10 C6 121.19(14)
C32 C10 C6 120.51(15)
C20 C11 C12 120.48(14)
C20 C11 C13 131.66(14)
C12 C11 C13 107.86(12)
C21 C12 C11 121.15(14)
C21 C12 C9 130.70(14)
C11 C12 C9 108.15(13)
C31 C13 C18 117.92(15)
C31 C13 C11 136.31(15)
C18 C13 C11 105.72(13)
C3 C14 C49 115.88(16)
C3 C14 C26 116.09(16)
C49 C14 C26 128.02(16)
C47 C15 C22 118.60(16)
C47 C15 C21 122.41(15)
C22 C15 C21 118.96(15)
C25 C16 C36 117.80(15)
C25 C16 C20 121.28(15)
C36 C16 C20 120.88(15)
C19 C17 C6 121.77(14)
C23 C18 C9 123.90(15)
C23 C18 C13 123.94(15)
C9 C18 C13 112.16(13)
C17 C19 C4 122.01(14)
C27 C20 C11 116.94(15)
C27 C20 C16 119.81(14)
C11 C20 C16 123.23(14)
C35 C21 C12 117.28(14)
C35 C21 C15 121.12(14)
C12 C21 C15 121.48(14)
C42 C22 C15 121.13(18)
C18 C23 C44 115.97(15)
C18 C23 C34 116.11(15)
C44 C23 C34 127.91(15)
C8 C24 C30 118.64(16)
C40 C25 C16 121.00(17)
C30 C26 C14 120.14(16)
C35 C27 C20 122.46(15)
C9 C28 C38 118.71(16)
C50 C29 C5 120.51(17)
C26 C30 C24 123.01(16)
C13 C31 C48 118.98(16)
C55 C32 C10 120.70(19)
C45 C33 C5 120.57(17)
C38 C34 C23 120.07(15)
C27 C35 C21 121.45(15)
C41 C36 C16 121.08(17)
C51 C37 C10 120.98(18)
C34 C38 C28 122.86(16)
C7 C39 C52 118.89(17)
C25 C40 C46 120.37(18)
C46 C41 C36 120.47(18)
C53 C42 C22 119.99(19)
C50 C43 C45 119.54(17)
C48 C44 C23 120.39(16)
C43 C45 C33 120.21(18)
C41 C46 C40 119.26(17)
C15 C47 C54 120.00(18)
C44 C48 C31 122.70(16)
C52 C49 C14 120.43(16)
C43 C50 C29 120.77(18)
C56 C51 C37 120.2(2)
C49 C52 C39 122.57(18)
C42 C53 C54 120.06(19)
C53 C54 C47 120.20(19)
C56 C55 C32 120.0(2)
C51 C56 C55 120.0(2)

loop_
_geom_bond_atom_site_label_1
_geom_bond_atom_site_label_2
_geom_bond_distance
C1 C4 1.397(2)
C1 C2 1.427(2)
C1 C7 1.485(2)
C2 C6 1.399(2)
C2 C8 1.486(2)
C3 C14 1.402(2)
C3 C7 1.414(2)
C3 C8 1.417(2)
C4 C19 1.399(2)
C4 C5 1.491(2)
C5 C29 1.385(2)
C5 C33 1.394(2)
C6 C17 1.399(2)
C6 C10 1.494(2)
C7 C39 1.372(2)
C8 C24 1.376(2)
C9 C28 1.375(2)
C9 C18 1.412(2)
C9 C12 1.484(2)
C10 C37 1.389(2)
C10 C32 1.392(2)
C11 C20 1.401(2)
C11 C12 1.425(2)
C11 C13 1.487(2)
C12 C21 1.399(2)
C13 C31 1.372(2)
C13 C18 1.417(2)
C14 C49 1.416(3)
C14 C26 1.417(2)
C15 C47 1.382(2)
C15 C22 1.391(2)
C15 C21 1.492(2)
C16 C25 1.389(2)
C16 C36 1.392(2)
C16 C20 1.490(2)
C17 C19 1.383(2)
C18 C23 1.406(2)
C20 C27 1.399(2)
C21 C35 1.396(2)
C22 C42 1.373(2)
C23 C44 1.415(2)
C23 C34 1.419(2)
C24 C30 1.421(2)
C25 C40 1.382(2)
C26 C30 1.362(3)
C27 C35 1.383(2)
C28 C38 1.416(2)
C29 C50 1.383(2)
C31 C48 1.417(2)
C32 C55 1.388(3)
C33 C45 1.388(2)
C34 C38 1.369(3)
C36 C41 1.382(2)
C37 C51 1.383(2)
C39 C52 1.415(2)
C40 C46 1.384(3)
C41 C46 1.372(3)
C42 C53 1.371(3)
C43 C50 1.373(3)
C43 C45 1.376(3)
C44 C48 1.364(2)
C47 C54 1.395(3)
C49 C52 1.366(3)
C51 C56 1.374(3)
C53 C54 1.374(3)
C55 C56 1.378(3)
